data_7229094
loop_
_publ_author_name
'Xue, Yuanshan'
'Shi, Dayou'
'Zhang, Haitao'
'Ju, Weiwei'
'Mei, Hua'
'Xu, Yan'

_publ_section_title
;
 A Series of Color-Tunable Light-Emitting Open-Framework Lanthanide
 Sulfates Containing Extra-Large 36-Membered Ring Channels
;
_journal_name_full CrystEngComm
_journal_paper_doi 10.1039/C7CE01319A
_journal_year 2017
_chemical_formula_sum 'C28 H136 Eu10 N14 O82 S16'
_chemical_formula_weight 4014.06
_space_group_crystal_system tetragonal
_space_group_IT_number 86
_space_group_name_Hall '-P 4bc'
_space_group_name_H-M_alt 'P 42/n'
_symmetry_space_group_name_Hall '-P 4bc'
_symmetry_space_group_name_H-M 'P 42/n :2'
_atom_sites_solution_hydrogens mixed
_audit_creation_method SHELXL-2014/7
_audit_update_record
;
2017-04-20 deposited with the CCDC.
2017-09-08 downloaded from the CCDC.
;
_cell_angle_alpha 90
_cell_angle_beta 90
_cell_angle_gamma 90
_cell_formula_units_Z 2
_cell_length_a 16.0974(13)
_cell_length_b 16.0974(13)
_cell_length_c 22.8640(18)
_cell_measurement_reflns_used 7780
_cell_measurement_temperature 296(2)
_cell_measurement_theta_max 24.27
_cell_measurement_theta_min 2.52
_cell_volume 5924.7(8)
_computing_structure_refinement 'SHELXL-2014/7 (Sheldrick, 2014)'
_diffrn_ambient_temperature 296(2)
_diffrn_measured_fraction_theta_full 0.994
_diffrn_measured_fraction_theta_max 0.994
_diffrn_measurement_device_type 'Bruker Apex2 CCD'
_diffrn_measurement_method '\w scans'
_diffrn_radiation_type MoK\a
_diffrn_radiation_wavelength 0.71073
_diffrn_reflns_av_R_equivalents 0.1772
_diffrn_reflns_av_unetI/netI 0.0837
_diffrn_reflns_Laue_measured_fraction_full 0.994
_diffrn_reflns_Laue_measured_fraction_max 0.994
_diffrn_reflns_limit_h_max 19
_diffrn_reflns_limit_h_min -18
_diffrn_reflns_limit_k_max 19
_diffrn_reflns_limit_k_min -19
_diffrn_reflns_limit_l_max 27
_diffrn_reflns_limit_l_min -27
_diffrn_reflns_number 43204
_diffrn_reflns_point_group_measured_fraction_full 0.994
_diffrn_reflns_point_group_measured_fraction_max 0.994
_diffrn_reflns_theta_full 25.242
_diffrn_reflns_theta_max 25.499
_diffrn_reflns_theta_min 1.547
_exptl_absorpt_coefficient_mu 5.599
_exptl_crystal_colour colorless
_exptl_crystal_density_diffrn 2.250
_exptl_crystal_description block
_exptl_crystal_F_000 3888
_exptl_crystal_size_max 0.150
_exptl_crystal_size_mid 0.130
_exptl_crystal_size_min 0.130
_refine_diff_density_max 2.176
_refine_diff_density_min -1.801
_refine_diff_density_rms 0.270
_refine_ls_extinction_method none
_refine_ls_goodness_of_fit_ref 1.180
_refine_ls_hydrogen_treatment constr
_refine_ls_matrix_type full
_refine_ls_number_parameters 358
_refine_ls_number_reflns 5498
_refine_ls_number_restraints 63
_refine_ls_restrained_S_all 1.177
_refine_ls_R_factor_all 0.1101
_refine_ls_R_factor_gt 0.0888
_refine_ls_shift/su_max 0.000
_refine_ls_shift/su_mean 0.000
_refine_ls_structure_factor_coef Fsqd
_refine_ls_weighting_details 'w=1/[\s^2^(Fo^2^)+(0.0315P)^2^+174.8680P] where P=(Fo^2^+2Fc^2^)/3'
_refine_ls_weighting_scheme calc
_refine_ls_wR_factor_gt 0.1888
_refine_ls_wR_factor_ref 0.1959
_reflns_Friedel_coverage 0.000
_reflns_number_gt 4192
_reflns_number_total 5498
_reflns_threshold_expression 'I > 2\s(I)'
_cod_data_source_file c7ce01319a2.cif
_cod_data_source_block a01_CCDC1
_cod_original_cell_volume 5924.7(11)
_cod_database_code 7229094
_shelx_shelxl_version_number 2014/7
_shelx_space_group_comment
;
The symmetry employed for this shelxl refinement is uniquely defined
by the following loop, which should always be used as a source of
symmetry information in preference to the above space-group names.
They are only intended as comments.
;
_shelx_estimated_absorpt_t_min 0.487
_shelx_estimated_absorpt_t_max 0.530

loop_
_space_group_symop_operation_xyz
'x, y, z'
'-x+1/2, -y+1/2, z'
'-y, x+1/2, z+1/2'
'y+1/2, -x, z+1/2'
'-x, -y, -z'
'x-1/2, y-1/2, -z'
'y, -x-1/2, -z-1/2'
'-y-1/2, x, -z-1/2'

loop_
_atom_site_label
_atom_site_type_symbol
_atom_site_fract_x
_atom_site_fract_y
_atom_site_fract_z
_atom_site_U_iso_or_equiv
_atom_site_adp_type
_atom_site_occupancy
_atom_site_site_symmetry_order
_atom_site_calc_flag
_atom_site_refinement_flags_posn
_atom_site_refinement_flags_adp
_atom_site_refinement_flags_occupancy
Eu1 Eu 0.42729(6) 0.41691(6) 0.09407(4) 0.0478(3) Uani 1 1 d . . .
Eu2 Eu 0.2500 0.2500 0.12862(4) 0.0342(3) Uani 1 2 d S T P
Eu3 Eu 0.42393(6) 0.19992(6) 0.24455(3) 0.0404(3) Uani 1 1 d . . .
S1 S 0.4593(3) 0.1959(3) 0.09036(18) 0.0441(11) Uani 1 1 d . . .
S2 S 0.5197(3) 0.3968(3) 0.23644(19) 0.0508(12) Uani 1 1 d . . .
S3 S 0.3850(3) 0.4787(3) -0.0312(2) 0.0542(13) Uani 1 1 d . . .
S4 S 0.3498(4) 0.5669(3) 0.1644(2) 0.0620(15) Uani 1 1 d . . .
O1 O 0.2954(6) 0.1611(6) 0.2033(4) 0.026(2) Uani 1 1 d . . .
O2 O 0.3641(6) 0.3125(6) 0.1827(4) 0.024(2) Uani 1 1 d . . .
O3 O 0.3024(6) 0.3526(6) 0.0752(4) 0.029(2) Uani 1 1 d . . .
O4 O 0.3685(8) 0.1838(8) 0.0856(5) 0.050(3) Uani 1 1 d . . .
O5 O 0.4787(8) 0.2820(8) 0.0746(5) 0.053(3) Uani 1 1 d . . .
O6 O 0.3195(9) 0.4796(8) 0.1566(5) 0.060(4) Uani 1 1 d . . .
O7 O 0.4839(8) 0.1815(9) 0.1523(5) 0.054(4) Uani 1 1 d . . .
O8 O 0.4454(8) 0.4393(9) 0.2608(5) 0.057(4) Uani 1 1 d . . .
O9 O 0.5035(8) 0.1389(8) 0.0527(5) 0.057(4) Uani 1 1 d . . .
O10 O 0.5162(8) 0.3094(9) 0.2532(5) 0.059(4) Uani 1 1 d . . .
O11 O 0.4260(8) 0.4008(9) -0.0156(5) 0.060(4) Uani 1 1 d . . .
O12 O 0.5195(9) 0.4029(9) 0.1723(5) 0.061(4) Uani 1 1 d . . .
O13 O 0.3596(9) 0.5164(9) 0.0262(5) 0.061(4) Uani 1 1 d . . .
O14 O 0.5939(10) 0.4353(10) 0.2605(6) 0.074(5) Uani 1 1 d . . .
O15 O 0.3142(9) 0.4675(10) -0.0683(6) 0.082(5) Uani 1 1 d D . .
O16 O 0.2945(9) 0.6230(8) 0.1343(7) 0.069(4) Uani 1 1 d . . .
O17 O 0.4328(9) 0.5663(9) 0.1376(6) 0.067(4) Uani 1 1 d . . .
O18 O 0.4464(8) 0.5364(9) -0.0580(5) 0.060(4) Uani 1 1 d . . .
O19 O 0.3537(11) 0.5795(9) 0.2282(6) 0.074(5) Uani 1 1 d . . .
C1 C 0.3710(19) -0.0248(17) 0.1009(11) 0.096(9) Uani 1 1 d . . .
H1A H 0.3472 -0.0109 0.1382 0.144 Uiso 1 1 calc R U .
H1B H 0.3707 -0.0840 0.0960 0.144 Uiso 1 1 calc R U .
H1C H 0.4271 -0.0048 0.0992 0.144 Uiso 1 1 calc R U .
C2 C 0.3577(15) -0.007(2) -0.0031(10) 0.098(10) Uani 1 1 d . . .
H2A H 0.3263 0.0180 -0.0342 0.147 Uiso 1 1 calc R U .
H2B H 0.4138 0.0131 -0.0044 0.147 Uiso 1 1 calc R U .
H2C H 0.3574 -0.0661 -0.0076 0.147 Uiso 1 1 calc R U .
C3 C 0.533(2) 0.251(2) -0.0805(14) 0.119(11) Uani 1 1 d . U .
H3A H 0.4855 0.2751 -0.0989 0.179 Uiso 1 1 calc R U .
H3B H 0.5725 0.2342 -0.1098 0.179 Uiso 1 1 calc R U .
H3C H 0.5170 0.2037 -0.0578 0.179 Uiso 1 1 calc R U .
C4 C 0.6432(19) 0.2804(19) -0.0139(13) 0.113(10) Uani 1 1 d . U .
H4A H 0.6665 0.3227 0.0108 0.170 Uiso 1 1 calc R U .
H4B H 0.6279 0.2333 0.0095 0.170 Uiso 1 1 calc R U .
H4C H 0.6835 0.2638 -0.0425 0.170 Uiso 1 1 calc R U .
C5 C 0.570(3) 0.639(3) 0.2438(19) 0.166(17) Uani 1 1 d . U .
H5A H 0.5464 0.6618 0.2086 0.249 Uiso 1 1 calc R U .
H5B H 0.6092 0.6778 0.2597 0.249 Uiso 1 1 calc R U .
H5C H 0.5973 0.5877 0.2350 0.249 Uiso 1 1 calc R U .
C6 C 0.525(2) 0.592(2) 0.3407(14) 0.122(11) Uani 1 1 d . U .
H6A H 0.4744 0.5858 0.3629 0.184 Uiso 1 1 calc R U .
H6B H 0.5502 0.5380 0.3361 0.184 Uiso 1 1 calc R U .
H6C H 0.5621 0.6281 0.3608 0.184 Uiso 1 1 calc R U .
C7 C 0.240(4) 0.820(3) 0.343(2) 0.116(18) Uani 0.5 1 d D U P
H7A H 0.2333 0.8714 0.3221 0.174 Uiso 0.5 1 calc R U P
H7B H 0.1925 0.8108 0.3673 0.174 Uiso 0.5 1 calc R U P
H7C H 0.2890 0.8240 0.3673 0.174 Uiso 0.5 1 calc R U P
C8 C 0.216(5) 0.260(6) -0.069(2) 0.17(3) Uani 0.5 1 d D U P
H8A H 0.1677 0.2853 -0.0863 0.256 Uiso 0.5 1 d R U P
H8B H 0.2436 0.3002 -0.0442 0.256 Uiso 0.5 1 d R U P
H8C H 0.1998 0.2130 -0.0458 0.256 Uiso 0.5 1 d R U P
N1 N 0.3205(11) 0.0151(12) 0.0528(7) 0.069(5) Uani 1 1 d . . .
H1D H 0.2683 -0.0030 0.0543 0.082 Uiso 1 1 calc R U .
H1E H 0.3202 0.0700 0.0572 0.082 Uiso 1 1 calc R U .
N2 N 0.5718(14) 0.3121(13) -0.0425(10) 0.092(8) Uani 1 1 d . . .
H2D H 0.5860 0.3564 -0.0635 0.111 Uiso 1 1 calc R U .
H2E H 0.5350 0.3284 -0.0158 0.111 Uiso 1 1 calc R U .
N3 N 0.506(2) 0.625(2) 0.2849(14) 0.150(12) Uani 1 1 d . . .
H3D H 0.4801 0.6731 0.2907 0.179 Uiso 1 1 calc R U .
H3E H 0.4693 0.5910 0.2682 0.179 Uiso 1 1 calc R U .
N4 N 0.2500 0.7500 0.301(3) 0.123(19) Uani 0.5 2 d DS TU P
H4D H 0.2967 0.7551 0.2792 0.148 Uiso 0.5 1 d R U P
O1W O 0.2819(15) 0.5476(16) -0.1725(11) 0.147(9) Uani 1 1 d . U .
N5 N 0.2500 0.2500 -0.129(2) 0.17(3) Uani 0.5 2 d DS TU P
H5D H 0.2715 0.2909 -0.1514 0.207 Uiso 0.5 1 d R U P
O2W O 0.158(4) 0.714(3) 0.204(2) 0.156(19) Uani 0.5 1 d . U P

loop_
_atom_site_aniso_label
_atom_site_aniso_U_11
_atom_site_aniso_U_22
_atom_site_aniso_U_33
_atom_site_aniso_U_23
_atom_site_aniso_U_13
_atom_site_aniso_U_12
Eu1 0.0516(6) 0.0538(6) 0.0379(5) 0.0162(4) 0.0198(4) 0.0130(5)
Eu2 0.0438(7) 0.0395(7) 0.0194(5) 0.000 0.000 0.0152(6)
Eu3 0.0416(5) 0.0507(6) 0.0290(4) 0.0148(4) -0.0014(4) 0.0040(4)
S1 0.047(3) 0.048(3) 0.037(2) 0.0101(19) 0.0104(19) 0.020(2)
S2 0.054(3) 0.058(3) 0.040(2) 0.014(2) 0.008(2) -0.013(3)
S3 0.044(3) 0.071(4) 0.047(3) 0.027(2) 0.017(2) 0.015(2)
S4 0.082(4) 0.046(3) 0.058(3) 0.015(2) 0.036(3) 0.010(3)
O1 0.041(6) 0.023(5) 0.015(4) 0.002(4) -0.006(4) 0.013(5)
O2 0.027(6) 0.030(6) 0.016(4) 0.005(4) 0.004(4) 0.010(4)
O3 0.037(6) 0.029(6) 0.022(5) 0.014(4) 0.018(4) 0.016(5)
O4 0.058(9) 0.056(8) 0.036(6) -0.001(6) 0.001(6) 0.022(7)
O5 0.057(8) 0.059(8) 0.042(6) 0.017(6) 0.021(6) 0.025(7)
O6 0.076(10) 0.061(9) 0.041(7) 0.014(6) 0.039(7) 0.023(8)
O7 0.046(8) 0.083(10) 0.034(6) 0.022(6) 0.005(5) 0.026(7)
O8 0.058(9) 0.072(10) 0.040(7) -0.001(6) 0.009(6) -0.015(7)
O9 0.061(9) 0.059(9) 0.051(7) 0.014(6) 0.024(6) 0.034(7)
O10 0.054(8) 0.078(10) 0.044(7) 0.012(7) -0.005(6) 0.003(7)
O11 0.054(8) 0.085(10) 0.043(7) 0.019(7) 0.025(6) 0.013(8)
O12 0.072(10) 0.075(10) 0.035(6) 0.024(6) 0.016(6) 0.014(8)
O13 0.065(9) 0.066(9) 0.051(7) 0.017(7) 0.024(7) 0.034(7)
O14 0.073(11) 0.090(12) 0.060(9) 0.018(8) 0.018(8) -0.020(9)
O15 0.054(10) 0.115(14) 0.076(10) 0.028(9) 0.002(8) 0.027(9)
O16 0.075(10) 0.037(8) 0.095(11) 0.020(7) 0.037(8) 0.012(7)
O17 0.075(10) 0.054(9) 0.072(9) 0.021(7) 0.041(8) 0.006(8)
O18 0.052(8) 0.086(10) 0.043(7) 0.037(7) 0.016(6) 0.002(7)
O19 0.096(12) 0.060(10) 0.067(9) -0.008(7) 0.031(8) -0.013(9)
C1 0.13(3) 0.075(18) 0.082(17) -0.001(14) -0.033(17) 0.019(18)
C2 0.065(16) 0.16(3) 0.072(16) -0.019(17) -0.022(13) 0.054(18)
C3 0.15(2) 0.091(16) 0.119(17) 0.036(14) 0.011(15) -0.002(15)
C4 0.109(17) 0.106(17) 0.125(17) 0.044(14) 0.016(14) 0.031(14)
C5 0.17(2) 0.16(2) 0.17(2) 0.006(17) 0.000(18) -0.019(18)
C6 0.142(19) 0.108(17) 0.117(17) -0.001(15) -0.023(15) -0.018(15)
C7 0.15(4) 0.08(4) 0.12(4) 0.005(18) 0.003(19) -0.04(4)
C8 0.17(4) 0.14(3) 0.20(4) 0.006(10) -0.004(10) 0.00(3)
N1 0.061(12) 0.073(13) 0.072(12) -0.031(10) -0.001(9) 0.031(10)
N2 0.087(16) 0.073(14) 0.117(17) 0.044(13) 0.059(14) 0.033(12)
N3 0.16(3) 0.15(3) 0.13(3) -0.02(2) -0.04(2) -0.04(2)
N4 0.14(4) 0.10(4) 0.13(4) 0.000 0.000 -0.05(4)
O1W 0.128(15) 0.162(16) 0.149(15) 0.049(13) 0.018(13) -0.002(13)
N5 0.17(4) 0.14(3) 0.21(4) 0.000 0.000 0.00(3)
O2W 0.16(3) 0.15(2) 0.15(2) 0.010(18) 0.017(18) 0.003(18)

loop_
_atom_type_symbol
_atom_type_description
_atom_type_scat_dispersion_real
_atom_type_scat_dispersion_imag
_atom_type_scat_source
C C 0.0033 0.0016 'International Tables Vol C Tables 4.2.6.8 and 6.1.1.4'
H H 0.0000 0.0000 'International Tables Vol C Tables 4.2.6.8 and 6.1.1.4'
N N 0.0061 0.0033 'International Tables Vol C Tables 4.2.6.8 and 6.1.1.4'
O O 0.0106 0.0060 'International Tables Vol C Tables 4.2.6.8 and 6.1.1.4'
S S 0.1246 0.1234 'International Tables Vol C Tables 4.2.6.8 and 6.1.1.4'
Eu Eu -0.1578 3.6682 'International Tables Vol C Tables 4.2.6.8 and 6.1.1.4'

loop_
_geom_angle_atom_site_label_1
_geom_angle_atom_site_label_2
_geom_angle_atom_site_label_3
_geom_angle
_geom_angle_site_symmetry_1
_geom_angle_site_symmetry_3
O3 Eu1 O18 147.7(4) . 5_665
O3 Eu1 O12 130.9(4) . .
O18 Eu1 O12 75.3(4) 5_665 .
O3 Eu1 O5 81.8(4) . .
O18 Eu1 O5 85.7(5) 5_665 .
O12 Eu1 O5 80.4(5) . .
O3 Eu1 O6 71.2(4) . .
O18 Eu1 O6 133.7(5) 5_665 .
O12 Eu1 O6 92.5(5) . .
O5 Eu1 O6 137.0(4) . .
O3 Eu1 O13 77.9(4) . .
O18 Eu1 O13 87.3(4) 5_665 .
O12 Eu1 O13 145.1(5) . .
O5 Eu1 O13 128.9(4) . .
O6 Eu1 O13 77.8(4) . .
O3 Eu1 O11 76.1(4) . .
O18 Eu1 O11 71.8(5) 5_665 .
O12 Eu1 O11 139.2(4) . .
O5 Eu1 O11 73.8(4) . .
O6 Eu1 O11 127.8(4) . .
O13 Eu1 O11 56.0(4) . .
O3 Eu1 O17 121.1(4) . .
O18 Eu1 O17 78.9(5) 5_665 .
O12 Eu1 O17 77.0(5) . .
O5 Eu1 O17 155.1(5) . .
O6 Eu1 O17 54.8(4) . .
O13 Eu1 O17 70.0(5) . .
O11 Eu1 O17 118.4(4) . .
O3 Eu1 O2 63.4(3) . .
O18 Eu1 O2 139.8(4) 5_665 .
O12 Eu1 O2 67.8(4) . .
O5 Eu1 O2 73.4(3) . .
O6 Eu1 O2 64.8(3) . .
O13 Eu1 O2 132.5(4) . .
O11 Eu1 O2 130.5(4) . .
O17 Eu1 O2 106.7(3) . .
O3 Eu1 S3 77.3(2) . .
O18 Eu1 S3 76.2(3) 5_665 .
O12 Eu1 S3 151.2(3) . .
O5 Eu1 S3 101.4(3) . .
O6 Eu1 S3 104.4(3) . .
O13 Eu1 S3 28.5(3) . .
O11 Eu1 S3 27.7(3) . .
O17 Eu1 S3 93.7(3) . .
O2 Eu1 S3 140.7(2) . .
O3 Eu1 S4 95.4(3) . .
O18 Eu1 S4 106.2(4) 5_665 .
O12 Eu1 S4 86.3(4) . .
O5 Eu1 S4 159.3(3) . .
O6 Eu1 S4 27.5(3) . .
O13 Eu1 S4 69.6(3) . .
O11 Eu1 S4 125.6(3) . .
O17 Eu1 S4 27.5(3) . .
O2 Eu1 S4 87.0(2) . .
S3 Eu1 S4 97.94(14) . .
O3 Eu1 Eu2 27.3(2) . .
O18 Eu1 Eu2 156.0(4) 5_665 .
O12 Eu1 Eu2 103.7(3) . .
O5 Eu1 Eu2 70.7(3) . .
O6 Eu1 Eu2 70.0(3) . .
O13 Eu1 Eu2 104.1(4) . .
O11 Eu1 Eu2 97.0(3) . .
O17 Eu1 Eu2 124.7(3) . .
O2 Eu1 Eu2 36.94(19) . .
S3 Eu1 Eu2 103.93(11) . .
S4 Eu1 Eu2 97.54(10) . .
O3 Eu2 O3 113.3(5) 2 .
O3 Eu2 O1 93.7(3) 2 .
O3 Eu2 O1 137.4(4) . .
O3 Eu2 O1 137.4(4) 2 2
O3 Eu2 O1 93.7(3) . 2
O1 Eu2 O1 86.5(4) . 2
O3 Eu2 O4 78.6(4) 2 2
O3 Eu2 O4 75.3(4) . 2
O1 Eu2 O4 144.9(4) . 2
O1 Eu2 O4 77.2(4) 2 2
O3 Eu2 O4 75.3(4) 2 .
O3 Eu2 O4 78.6(4) . .
O1 Eu2 O4 77.2(4) . .
O1 Eu2 O4 144.9(4) 2 .
O4 Eu2 O4 131.6(5) 2 .
O3 Eu2 O2 71.7(3) 2 2
O3 Eu2 O2 150.9(3) . 2
O1 Eu2 O2 67.2(3) . 2
O1 Eu2 O2 69.3(3) 2 2
O4 Eu2 O2 77.9(4) 2 2
O4 Eu2 O2 128.8(4) . 2
O3 Eu2 O2 150.9(3) 2 .
O3 Eu2 O2 71.7(3) . .
O1 Eu2 O2 69.3(3) . .
O1 Eu2 O2 67.2(3) 2 .
O4 Eu2 O2 128.8(4) 2 .
O4 Eu2 O2 77.9(4) . .
O2 Eu2 O2 118.9(4) 2 .
O3 Eu2 Eu3 119.2(2) 2 .
O3 Eu2 Eu3 104.6(3) . .
O1 Eu2 Eu3 33.2(3) . .
O1 Eu2 Eu3 81.8(2) 2 .
O4 Eu2 Eu3 158.9(3) 2 .
O4 Eu2 Eu3 67.6(3) . .
O2 Eu2 Eu3 96.3(2) 2 .
O2 Eu2 Eu3 37.4(2) . .
O3 Eu2 Eu3 104.6(3) 2 2
O3 Eu2 Eu3 119.2(2) . 2
O1 Eu2 Eu3 81.8(2) . 2
O1 Eu2 Eu3 33.2(3) 2 2
O4 Eu2 Eu3 67.6(3) 2 2
O4 Eu2 Eu3 158.9(3) . 2
O2 Eu2 Eu3 37.4(2) 2 2
O2 Eu2 Eu3 96.3(2) . 2
Eu3 Eu2 Eu3 95.41(3) . 2
O3 Eu2 Eu1 131.5(3) 2 .
O3 Eu2 Eu1 28.4(3) . .
O1 Eu2 Eu1 109.3(3) . .
O1 Eu2 Eu1 87.5(3) 2 .
O4 Eu2 Eu1 100.9(3) 2 .
O4 Eu2 Eu1 69.5(3) . .
O2 Eu2 Eu1 156.5(2) 2 .
O2 Eu2 Eu1 44.2(2) . .
Eu3 Eu2 Eu1 76.30(2) . .
Eu3 Eu2 Eu1 120.18(2) 2 .
O3 Eu2 Eu1 28.4(3) 2 2
O3 Eu2 Eu1 131.5(3) . 2
O1 Eu2 Eu1 87.5(3) . 2
O1 Eu2 Eu1 109.3(3) 2 2
O4 Eu2 Eu1 69.5(3) 2 2
O4 Eu2 Eu1 100.9(3) . 2
O2 Eu2 Eu1 44.2(2) 2 2
O2 Eu2 Eu1 156.5(2) . 2
Eu3 Eu2 Eu1 120.18(2) . 2
Eu3 Eu2 Eu1 76.30(2) 2 2
Eu1 Eu2 Eu1 157.21(4) . 2
O10 Eu3 O7 84.7(5) . .
O10 Eu3 O1 143.1(4) . .
O7 Eu3 O1 88.1(4) . .
O10 Eu3 O8 133.9(5) . 7_566
O7 Eu3 O8 77.5(4) . 7_566
O1 Eu3 O8 78.9(4) . 7_566
O10 Eu3 O1 80.5(4) . 8_656
O7 Eu3 O1 140.5(4) . 8_656
O1 Eu3 O1 82.4(4) . 8_656
O8 Eu3 O1 136.8(4) 7_566 8_656
O10 Eu3 O6 77.5(4) . 7_566
O7 Eu3 O6 131.7(4) . 7_566
O1 Eu3 O6 131.0(4) . 7_566
O8 Eu3 O6 83.3(4) 7_566 7_566
O1 Eu3 O6 80.2(4) 8_656 7_566
O10 Eu3 O2 75.1(4) . .
O7 Eu3 O2 74.9(3) . .
O1 Eu3 O2 68.1(3) . .
O8 Eu3 O2 137.1(4) 7_566 .
O1 Eu3 O2 65.9(3) 8_656 .
O6 Eu3 O2 139.2(4) 7_566 .
O10 Eu3 O2 132.6(4) . 7_566
O7 Eu3 O2 142.6(4) . 7_566
O1 Eu3 O2 63.6(3) . 7_566
O8 Eu3 O2 73.6(4) 7_566 7_566
O1 Eu3 O2 63.1(3) 8_656 7_566
O6 Eu3 O2 67.7(4) 7_566 7_566
O2 Eu3 O2 112.1(4) . 7_566
O10 Eu3 O19 68.4(5) . 7_566
O7 Eu3 O19 77.7(4) . 7_566
O1 Eu3 O19 144.6(4) . 7_566
O8 Eu3 O19 66.4(5) 7_566 7_566
O1 Eu3 O19 128.3(4) 8_656 7_566
O6 Eu3 O19 54.0(5) 7_566 7_566
O2 Eu3 O19 135.8(4) . 7_566
O2 Eu3 O19 110.8(4) 7_566 7_566
O10 Eu3 S4 70.9(3) . 7_566
O7 Eu3 S4 105.0(3) . 7_566
O1 Eu3 S4 145.5(2) . 7_566
O8 Eu3 S4 73.2(3) 7_566 7_566
O1 Eu3 S4 104.4(2) 8_656 7_566
O6 Eu3 S4 26.7(4) 7_566 7_566
O2 Eu3 S4 145.9(3) . 7_566
O2 Eu3 S4 88.9(2) 7_566 7_566
O19 Eu3 S4 27.3(3) 7_566 7_566
O10 Eu3 S2 16.3(3) . .
O7 Eu3 S2 83.5(4) . .
O1 Eu3 S2 126.9(2) . .
O8 Eu3 S2 147.5(4) 7_566 .
O1 Eu3 S2 72.4(2) 8_656 .
O6 Eu3 S2 90.2(3) 7_566 .
O2 Eu3 S2 59.1(2) . .
O2 Eu3 S2 132.6(2) 7_566 .
O19 Eu3 S2 84.0(4) 7_566 .
S4 Eu3 S2 86.84(13) 7_566 .
O10 Eu3 Eu2 111.0(3) . .
O7 Eu3 Eu2 73.3(3) . .
O1 Eu3 Eu2 33.0(2) . .
O8 Eu3 Eu2 104.0(3) 7_566 .
O1 Eu3 Eu2 78.2(2) 8_656 .
O6 Eu3 Eu2 155.0(3) 7_566 .
O2 Eu3 Eu2 36.3(2) . .
O2 Eu3 Eu2 91.18(19) 7_566 .
O19 Eu3 Eu2 150.8(3) 7_566 .
S4 Eu3 Eu2 177.06(12) 7_566 .
S2 Eu3 Eu2 95.23(8) . .
O9 S1 O5 110.4(7) . .
O9 S1 O4 111.1(8) . .
O5 S1 O4 108.5(8) . .
O9 S1 O7 109.7(7) . .
O5 S1 O7 108.9(8) . .
O4 S1 O7 108.2(7) . .
O14 S2 O10 110.0(9) . .
O14 S2 O12 110.6(8) . .
O10 S2 O12 109.0(8) . .
O14 S2 O8 108.8(9) . .
O10 S2 O8 108.3(8) . .
O12 S2 O8 110.1(8) . .
O14 S2 Eu3 136.2(7) . .
O10 S2 Eu3 26.3(5) . .
O12 S2 Eu3 96.4(6) . .
O8 S2 Eu3 92.4(6) . .
O15 S3 O11 113.3(10) . .
O15 S3 O18 111.2(8) . .
O11 S3 O18 109.7(8) . .
O15 S3 O13 110.6(9) . .
O11 S3 O13 104.9(7) . .
O18 S3 O13 106.7(9) . .
O15 S3 Eu1 132.9(7) . .
O11 S3 Eu1 53.2(5) . .
O18 S3 Eu1 115.7(6) . .
O13 S3 Eu1 52.0(5) . .
O16 S4 O17 111.5(8) . .
O16 S4 O19 114.4(9) . .
O17 S4 O19 111.9(10) . .
O16 S4 O6 109.2(9) . .
O17 S4 O6 103.9(8) . .
O19 S4 O6 105.1(8) . .
O16 S4 Eu1 118.6(7) . .
O17 S4 Eu1 54.8(6) . .
O19 S4 Eu1 126.3(7) . .
O6 S4 Eu1 49.5(5) . .
O16 S4 Eu3 127.3(6) . 8_656
O17 S4 Eu3 119.5(6) . 8_656
O19 S4 Eu3 57.8(6) . 8_656
O6 S4 Eu3 47.4(5) . 8_656
Eu1 S4 Eu3 83.13(13) . 8_656
Eu2 O1 Eu3 113.8(4) . .
Eu2 O1 Eu3 121.0(4) . 7_566
Eu3 O1 Eu3 121.3(3) . 7_566
Eu2 O2 Eu3 106.3(4) . .
Eu2 O2 Eu3 107.8(3) . 8_656
Eu3 O2 Eu3 106.6(3) . 8_656
Eu2 O2 Eu1 98.8(3) . .
Eu3 O2 Eu1 134.5(4) . .
Eu3 O2 Eu1 100.8(3) 8_656 .
Eu2 O3 Eu1 124.3(4) . .
S1 O4 Eu2 134.3(7) . .
S1 O5 Eu1 138.4(7) . .
S4 O6 Eu3 105.9(7) . 8_656
S4 O6 Eu1 102.9(6) . .
Eu3 O6 Eu1 118.3(5) 8_656 .
S1 O7 Eu3 136.8(7) . .
S2 O8 Eu3 137.0(8) . 8_656
S2 O10 Eu3 137.4(8) . .
S3 O11 Eu1 99.1(7) . .
S2 O12 Eu1 140.5(8) . .
S3 O13 Eu1 99.5(6) . .
S4 O17 Eu1 97.7(7) . .
S3 O18 Eu1 158.5(9) . 5_665
S4 O19 Eu3 95.0(7) . 8_656
N1 C1 H1A 109.5 . .
N1 C1 H1B 109.5 . .
H1A C1 H1B 109.5 . .
N1 C1 H1C 109.5 . .
H1A C1 H1C 109.5 . .
H1B C1 H1C 109.5 . .
N1 C2 H2A 109.5 . .
N1 C2 H2B 109.5 . .
H2A C2 H2B 109.5 . .
N1 C2 H2C 109.5 . .
H2A C2 H2C 109.5 . .
H2B C2 H2C 109.5 . .
N2 C3 H3A 109.5 . .
N2 C3 H3B 109.5 . .
H3A C3 H3B 109.5 . .
N2 C3 H3C 109.5 . .
H3A C3 H3C 109.5 . .
H3B C3 H3C 109.5 . .
N2 C4 H4A 109.5 . .
N2 C4 H4B 109.5 . .
H4A C4 H4B 109.5 . .
N2 C4 H4C 109.5 . .
H4A C4 H4C 109.5 . .
H4B C4 H4C 109.5 . .
N3 C5 H5A 109.5 . .
N3 C5 H5B 109.5 . .
H5A C5 H5B 109.5 . .
N3 C5 H5C 109.5 . .
H5A C5 H5C 109.5 . .
H5B C5 H5C 109.5 . .
N3 C6 H6A 109.5 . .
N3 C6 H6B 109.5 . .
H6A C6 H6B 109.5 . .
N3 C6 H6C 109.5 . .
H6A C6 H6C 109.5 . .
H6B C6 H6C 109.5 . .
N4 C7 H7A 109.5 . .
N4 C7 H7B 109.5 . .
H7A C7 H7B 109.5 . .
N4 C7 H7C 109.5 . .
H7A C7 H7C 109.5 . .
H7B C7 H7C 109.5 . .
C8 C8 N5 67(3) 2 .
C8 C8 H8A 153.6 2 .
N5 C8 H8A 87.8 . .
C8 C8 H8B 75.9 2 .
N5 C8 H8B 116.7 . .
H8A C8 H8B 109.5 . .
C8 C8 H8C 91.9 2 .
N5 C8 H8C 121.3 . .
H8A C8 H8C 109.5 . .
H8B C8 H8C 109.3 . .
C2 N1 C1 108.4(18) . .
C2 N1 H1D 110.0 . .
C1 N1 H1D 110.0 . .
C2 N1 H1E 110.0 . .
C1 N1 H1E 110.0 . .
H1D N1 H1E 108.4 . .
C4 N2 C3 112(2) . .
C4 N2 H2D 109.2 . .
C3 N2 H2D 109.2 . .
C4 N2 H2E 109.2 . .
C3 N2 H2E 109.2 . .
H2D N2 H2E 107.9 . .
C6 N3 C5 120(4) . .
C6 N3 H3D 107.2 . .
C5 N3 H3D 107.2 . .
C6 N3 H3E 107.2 . .
C5 N3 H3E 107.2 . .
H3D N3 H3E 106.9 . .
C7 N4 C7 99(6) . 2_565
C7 N4 H4D 111.8 . .
C7 N4 H4D 109.6 2_565 .
C8 N5 C8 45(6) 2 .
C8 N5 H5D 117.7 2 .
C8 N5 H5D 125.7 . .

loop_
_geom_bond_atom_site_label_1
_geom_bond_atom_site_label_2
_geom_bond_distance
_geom_bond_site_symmetry_2
Eu1 O3 2.302(11) .
Eu1 O18 2.319(12) 5_665
Eu1 O12 2.335(13) .
Eu1 O5 2.366(12) .
Eu1 O6 2.465(11) .
Eu1 O13 2.482(12) .
Eu1 O11 2.521(12) .
Eu1 O17 2.604(15) .
Eu1 O2 2.823(9) .
Eu1 S3 3.107(5) .
Eu1 S4 3.158(5) .
Eu1 Eu2 3.9984(11) .
Eu2 O3 2.220(9) 2
Eu2 O3 2.221(9) .
Eu2 O1 2.345(8) .
Eu2 O1 2.345(8) 2
Eu2 O4 2.396(12) 2
Eu2 O4 2.396(12) .
Eu2 O2 2.432(10) 2
Eu2 O2 2.432(10) .
Eu2 Eu3 3.9389(11) .
Eu2 Eu3 3.9389(11) 2
Eu2 Eu1 3.9984(11) 2
Eu3 O10 2.313(15) .
Eu3 O7 2.338(11) .
Eu3 O1 2.358(10) .
Eu3 O8 2.356(14) 7_566
Eu3 O1 2.379(10) 8_656
Eu3 O6 2.452(11) 7_566
Eu3 O2 2.492(9) .
Eu3 O2 2.655(9) 7_566
Eu3 O19 2.721(15) 7_566
Eu3 S4 3.205(5) 7_566
Eu3 S2 3.529(5) .
S1 O9 1.446(12) .
S1 O5 1.465(14) .
S1 O4 1.478(14) .
S1 O7 1.489(11) .
S2 O14 1.454(16) .
S2 O10 1.460(15) .
S2 O12 1.470(12) .
S2 O8 1.485(14) .
S3 O15 1.432(16) .
S3 O11 1.461(14) .
S3 O18 1.489(13) .
S3 O13 1.503(13) .
S4 O16 1.443(15) .
S4 O17 1.470(14) .
S4 O19 1.473(15) .
S4 O6 1.498(15) .
S4 Eu3 3.205(5) 8_656
O1 Eu3 2.379(10) 7_566
O2 Eu3 2.655(9) 8_656
O6 Eu3 2.452(11) 8_656
O8 Eu3 2.356(14) 8_656
O18 Eu1 2.319(12) 5_665
O19 Eu3 2.721(15) 8_656
C1 N1 1.51(3) .
C1 H1A 0.9600 .
C1 H1B 0.9600 .
C1 H1C 0.9600 .
C2 N1 1.46(3) .
C2 H2A 0.9600 .
C2 H2B 0.9600 .
C2 H2C 0.9600 .
C3 N2 1.45(4) .
C3 H3A 0.9600 .
C3 H3B 0.9600 .
C3 H3C 0.9600 .
C4 N2 1.42(3) .
C4 H4A 0.9600 .
C4 H4B 0.9600 .
C4 H4C 0.9600 .
C5 N3 1.41(4) .
C5 H5A 0.9600 .
C5 H5B 0.9600 .
C5 H5C 0.9600 .
C6 N3 1.42(4) .
C6 H6A 0.9600 .
C6 H6B 0.9600 .
C6 H6C 0.9600 .
C7 N4 1.50(2) .
C7 H7A 0.9600 .
C7 H7B 0.9600 .
C7 H7C 0.9600 .
C8 C8 1.14(14) 2
C8 N5 1.48(2) .
C8 H8A 0.9631 .
C8 H8B 0.9637 .
C8 H8C 0.9636 .
N1 H1D 0.8900 .
N1 H1E 0.8900 .
N2 H2D 0.8900 .
N2 H2E 0.8900 .
N3 H3D 0.8900 .
N3 H3E 0.8900 .
N4 C7 1.50(2) 2_565
N4 H4D 0.9033 .
N5 C8 1.48(2) 2
N5 H5D 0.9035 .
